data_7159639
loop_
_publ_author_name
'Xue, Feixue'
'Yang, Chang-Jiang'
'Tang, Tong'
'He, Zhengjie'

_publ_section_title
;
 Sequential annulation and isomerisation reaction of 3-acylmethylidene
 oxindoles with Huisgen zwitterions and synthesis of
 5-(3-oxindolyl)oxazoles.
;
_journal_issue 40
_journal_name_full 'Organic &amp; biomolecular chemistry'
_journal_page_first 8176
_journal_page_last 8181
_journal_paper_doi 10.1039/d3ob01199b
_journal_volume 21
_journal_year 2023
_chemical_formula_moiety 'C29 H26 Cl N3 O5'
_chemical_formula_sum 'C29 H26 Cl N3 O5'
_chemical_formula_weight 531.98
_space_group_crystal_system monoclinic
_space_group_IT_number 14
_space_group_name_Hall '-P 2ybc'
_space_group_name_H-M_alt 'P 1 21/c 1'
_atom_sites_solution_hydrogens mixed
_atom_sites_solution_primary direct
_audit_creation_date 2016-07-05
_audit_creation_method
;
Olex2 1.2
(compiled 2016.02.19 svn.r3266 for OlexSys, GUI svn.r5155)
;
_audit_update_record
;
2021-03-04 deposited with the CCDC.	2023-09-26 downloaded from the CCDC.
;
_cell_angle_alpha 90
_cell_angle_beta 90.880(2)
_cell_angle_gamma 90
_cell_formula_units_Z 4
_cell_length_a 10.3512(9)
_cell_length_b 11.2333(10)
_cell_length_c 22.0866(18)
_cell_measurement_reflns_used 7719
_cell_measurement_temperature 113
_cell_measurement_theta_max 27.5
_cell_measurement_theta_min 3.2
_cell_volume 2567.9(4)
_computing_cell_refinement
;
CrystalClear-SM Expert 2.1 b42 (Rigaku, 2015)
;
_computing_data_collection
;
CrystalClear-SM Expert 2.1 b42 (Rigaku, 2015)
;
_computing_data_reduction
;
CrystalClear-SM Expert 2.1 b42 (Rigaku, 2015)
;
_computing_molecular_graphics 'Olex2 (Dolomanov et al., 2009)'
_computing_publication_material 'Olex2 (Dolomanov et al., 2009)'
_computing_structure_refinement 'ShelXL (Sheldrick, 2015)'
_computing_structure_solution 'ShelXS (Sheldrick, 2008)'
_diffrn_ambient_temperature 113
_diffrn_detector PILT
_diffrn_detector_area_resol_mean 5.8140
_diffrn_measured_fraction_theta_full 0.998
_diffrn_measured_fraction_theta_max 0.996
_diffrn_measurement_details
;
scan:
	Number of images: 360
	           Slice: -105.0000 - 75.0000
	     Image width: 0.5000
	        Exp time: 5.0000
	   Rotation axis: Omega
	           Omega: 0.0000
	             Chi: 45.0000
	             Phi: 0.0000
	             XTD: 44.9555
	          2theta: -15.0863
scan:
	Number of images: 360
	           Slice: -105.0000 - 75.0000
	     Image width: 0.5000
	        Exp time: 5.0000
	   Rotation axis: Omega
	           Omega: 0.0000
	             Chi: 45.0000
	             Phi: 90.0000
	             XTD: 44.9555
	          2theta: -15.0863
scan:
	Number of images: 360
	           Slice: -105.0000 - 75.0000
	     Image width: 0.5000
	        Exp time: 5.0000
	   Rotation axis: Omega
	           Omega: 0.0000
	             Chi: 45.0000
	             Phi: 180.0000
	             XTD: 44.9555
	          2theta: -15.0863
;
_diffrn_measurement_device
;
AFC10: Fixed Chi 2 circle
;
_diffrn_measurement_device_type 'Rigaku Pilatus 200K'
_diffrn_measurement_method '\w scans'
_diffrn_measurement_specimen_support Fiber
_diffrn_orient_matrix_type d*Trek
_diffrn_orient_matrix_UB_11 -0.012891
_diffrn_orient_matrix_UB_12 -0.012587
_diffrn_orient_matrix_UB_13 -0.094924
_diffrn_orient_matrix_UB_21 -0.032443
_diffrn_orient_matrix_UB_22 0.082639
_diffrn_orient_matrix_UB_23 -0.006552
_diffrn_orient_matrix_UB_31 0.041635
_diffrn_orient_matrix_UB_32 0.015676
_diffrn_orient_matrix_UB_33 -0.008441
_diffrn_radiation_monochromator Confocal
_diffrn_radiation_type MoK\a
_diffrn_radiation_wavelength 0.71073
_diffrn_reflns_av_R_equivalents 0.0317
_diffrn_reflns_av_unetI/netI 0.0188
_diffrn_reflns_Laue_measured_fraction_full 0.998
_diffrn_reflns_Laue_measured_fraction_max 0.996
_diffrn_reflns_limit_h_max 13
_diffrn_reflns_limit_h_min -13
_diffrn_reflns_limit_k_max 14
_diffrn_reflns_limit_k_min -14
_diffrn_reflns_limit_l_max 28
_diffrn_reflns_limit_l_min -28
_diffrn_reflns_number 32183
_diffrn_reflns_point_group_measured_fraction_full 0.998
_diffrn_reflns_point_group_measured_fraction_max 0.996
_diffrn_reflns_theta_full 25.242
_diffrn_reflns_theta_max 27.520
_diffrn_reflns_theta_min 3.233
_diffrn_source 'Rotating Anode'
_diffrn_source_current 24.0
_diffrn_source_power 1.2
_diffrn_source_voltage 50.0
_exptl_absorpt_coefficient_mu 0.195
_exptl_absorpt_correction_T_max 1.000
_exptl_absorpt_correction_T_min 0.960
_exptl_absorpt_correction_type multi-scan
_exptl_absorpt_process_details 'REQAB (Rigaku, 1998)'
_exptl_crystal_colour Colorless
_exptl_crystal_density_diffrn 1.376
_exptl_crystal_density_method "'not measured'"
_exptl_crystal_description Prism
_exptl_crystal_F_000 1112
_exptl_crystal_preparation Fiber
_exptl_crystal_size_max 0.2
_exptl_crystal_size_mid 0.18
_exptl_crystal_size_min 0.12
_refine_diff_density_max 0.348
_refine_diff_density_min -0.255
_refine_diff_density_rms 0.038
_refine_ls_extinction_method none
_refine_ls_goodness_of_fit_ref 1.067
_refine_ls_hydrogen_treatment mixed
_refine_ls_matrix_type full
_refine_ls_number_parameters 349
_refine_ls_number_reflns 5889
_refine_ls_number_restraints 0
_refine_ls_restrained_S_all 1.067
_refine_ls_R_factor_all 0.0349
_refine_ls_R_factor_gt 0.0299
_refine_ls_shift/su_max 0.001
_refine_ls_shift/su_mean 0.000
_refine_ls_structure_factor_coef Fsqd
_refine_ls_weighting_details 'w=1/[\s^2^(Fo^2^)+(0.0423P)^2^+0.6184P] where P=(Fo^2^+2Fc^2^)/3'
_refine_ls_weighting_scheme calc
_refine_ls_wR_factor_gt 0.0789
_refine_ls_wR_factor_ref 0.0811
_reflns_Friedel_coverage 0.000
_reflns_number_gt 5117
_reflns_number_total 5889
_reflns_threshold_expression 'I > 2\s(I)'
_cod_data_source_file d3ob01199b2.cif
_cod_data_source_block shelx
_cod_depositor_comments
;
The following automatic conversions were performed:

data item '_exptl_absorpt_correction_type' value 'Multi-scan' was
changed to 'multi-scan' in accordance with the
/home/data/users/saulius/crontab/automatic-downloads/current/RSC/lib/dictionaries/cif_core.dic
dictionary named 'cif_core.dic' version 2.4.2 last updated on
2011-04-26.

Automatic conversion script
Id: cif_fix_values 8170 2020-07-09 18:12:32Z antanas 
;
_cod_database_code 7159639
_shelx_space_group_comment
;
The symmetry employed for this shelxl refinement is uniquely defined
by the following loop, which should always be used as a source of
symmetry information in preference to the above space-group names.
They are only intended as comments.
;
_shelx_estimated_absorpt_t_max 0.977
_shelx_estimated_absorpt_t_min 0.962
_olex2_refinement_description
;
1. Fixed Uiso
 At 1.2 times of:
  All C(H) groups, All C(H,H) groups
 At 1.5 times of:
  All C(H,H,H) groups
2.a Ternary CH refined with riding coordinates:
 C2(H2)
2.b Secondary CH2 refined with riding coordinates:
 C9(H9A,H9B), C25(H25A,H25B), C28(H28A,H28B)
2.c Aromatic/amide H refined with riding coordinates:
 C5(H5), C7(H7), C11(H11), C12(H12), C13(H13), C14(H14), C15(H15), C19(H19),
 C20(H20), C21(H21), C22(H22), C23(H23)
2.d Idealised Me refined as rotating group:
 C26(H26A,H26B,H26C), C29(H29A,H29B,H29C)
;
_shelx_shelxl_version_number 2014/8
_olex2_submission_special_instructions 'No special instructions were received'

loop_
_space_group_symop_operation_xyz
'x, y, z'
'-x, y+1/2, -z+1/2'
'-x, -y, -z'
'x, -y-1/2, z-1/2'

loop_
_atom_site_label
_atom_site_type_symbol
_atom_site_fract_x
_atom_site_fract_y
_atom_site_fract_z
_atom_site_U_iso_or_equiv
_atom_site_adp_type
_atom_site_occupancy
_atom_site_site_symmetry_order
_atom_site_calc_flag
_atom_site_refinement_flags_posn
_atom_site_refinement_flags_adp
_atom_site_refinement_flags_occupancy
_atom_site_disorder_assembly
_atom_site_disorder_group
Cl1 Cl 0.39045(3) 0.91973(3) 0.31407(2) 0.02676(8) Uani 1 1 d . . . . .
O1 O 0.78310(7) 0.64841(7) 0.13568(3) 0.01785(15) Uani 1 1 d . . . . .
O2 O 0.72287(8) 0.59333(7) 0.04212(3) 0.02422(18) Uani 1 1 d . . . . .
O3 O 0.93639(7) 0.50508(7) 0.26652(3) 0.02026(16) Uani 1 1 d . . . . .
O4 O 0.86231(8) 1.12869(7) 0.14445(4) 0.02498(18) Uani 1 1 d . . . . .
O5 O 0.65089(8) 1.07467(7) 0.14142(4) 0.02517(18) Uani 1 1 d . . . . .
N1 N 0.94034(9) 0.63735(8) 0.06716(4) 0.01819(18) Uani 1 1 d . . . . .
N2 N 0.75893(8) 0.60697(8) 0.30061(4) 0.01546(17) Uani 1 1 d . . . . .
N3 N 0.80533(9) 0.96447(8) 0.19209(4) 0.01684(18) Uani 1 1 d . . . . .
C1 C 0.86789(10) 0.59364(9) 0.26747(4) 0.0153(2) Uani 1 1 d . . . . .
C2 C 0.88750(9) 0.70925(9) 0.23029(4) 0.01442(19) Uani 1 1 d . . . . .
H2 H 0.9675 0.7509 0.2449 0.017 Uiso 1 1 calc R . . . .
C3 C 0.76981(9) 0.78167(9) 0.24705(4) 0.01407(19) Uani 1 1 d . . . . .
C4 C 0.72591(9) 0.89244(9) 0.22833(4) 0.01489(19) Uani 1 1 d . . . . .
C5 C 0.60603(10) 0.93295(9) 0.24895(5) 0.0166(2) Uani 1 1 d . . . . .
H5 H 0.5729 1.0076 0.2357 0.020 Uiso 1 1 calc R . . . .
C6 C 0.53658(10) 0.86359(10) 0.28860(5) 0.0176(2) Uani 1 1 d . . . . .
C7 C 0.57910(10) 0.75344(9) 0.30999(5) 0.0169(2) Uani 1 1 d . . . . .
H7 H 0.5308 0.7075 0.3378 0.020 Uiso 1 1 calc R . . . .
C8 C 0.69661(9) 0.71567(9) 0.28796(4) 0.01469(19) Uani 1 1 d . . . . .
C9 C 0.71047(10) 0.51733(9) 0.34262(5) 0.0174(2) Uani 1 1 d . . . . .
H9A H 0.7556 0.4410 0.3355 0.021 Uiso 1 1 calc R . . . .
H9B H 0.6172 0.5045 0.3345 0.021 Uiso 1 1 calc R . . . .
C10 C 0.73012(10) 0.55379(9) 0.40819(5) 0.0159(2) Uani 1 1 d . . . . .
C11 C 0.62486(11) 0.57315(10) 0.44546(5) 0.0217(2) Uani 1 1 d . . . . .
H11 H 0.5395 0.5669 0.4293 0.026 Uiso 1 1 calc R . . . .
C12 C 0.64430(12) 0.60170(11) 0.50630(5) 0.0255(2) Uani 1 1 d . . . . .
H12 H 0.5721 0.6136 0.5316 0.031 Uiso 1 1 calc R . . . .
C13 C 0.76812(12) 0.61273(10) 0.53002(5) 0.0240(2) Uani 1 1 d . . . . .
H13 H 0.7811 0.6317 0.5716 0.029 Uiso 1 1 calc R . . . .
C14 C 0.87330(11) 0.59597(10) 0.49278(5) 0.0242(2) Uani 1 1 d . . . . .
H14 H 0.9585 0.6053 0.5087 0.029 Uiso 1 1 calc R . . . .
C15 C 0.85449(10) 0.56562(10) 0.43232(5) 0.0202(2) Uani 1 1 d . . . . .
H15 H 0.9270 0.5528 0.4073 0.024 Uiso 1 1 calc R . . . .
C16 C 0.89882(9) 0.68136(9) 0.16450(4) 0.01518(19) Uani 1 1 d . . . . .
C17 C 0.99399(10) 0.67356(9) 0.12349(4) 0.0157(2) Uani 1 1 d . . . . .
C18 C 1.13381(10) 0.69636(9) 0.12827(5) 0.0173(2) Uani 1 1 d . . . . .
C19 C 1.20392(11) 0.68417(10) 0.18239(5) 0.0217(2) Uani 1 1 d . . . . .
H19 H 1.1611 0.6615 0.2184 0.026 Uiso 1 1 calc R . . . .
C20 C 1.33635(11) 0.70509(10) 0.18377(6) 0.0282(3) Uani 1 1 d . . . . .
H20 H 1.3832 0.6979 0.2209 0.034 Uiso 1 1 calc R . . . .
C21 C 1.40093(12) 0.73636(11) 0.13137(7) 0.0326(3) Uani 1 1 d . . . . .
H21 H 1.4916 0.7495 0.1325 0.039 Uiso 1 1 calc R . . . .
C22 C 1.33211(12) 0.74822(11) 0.07757(6) 0.0313(3) Uani 1 1 d . . . . .
H22 H 1.3756 0.7698 0.0416 0.038 Uiso 1 1 calc R . . . .
C23 C 1.19969(11) 0.72870(10) 0.07586(5) 0.0236(2) Uani 1 1 d . . . . .
H23 H 1.1532 0.7374 0.0387 0.028 Uiso 1 1 calc R . . . .
C24 C 0.81961(10) 0.62483(9) 0.07833(5) 0.0183(2) Uani 1 1 d . . . . .
C25 C 0.75896(13) 0.57981(11) -0.02144(5) 0.0279(3) Uani 1 1 d . . . . .
H25A H 0.8170 0.5105 -0.0262 0.034 Uiso 1 1 calc R . . . .
H25B H 0.8043 0.6520 -0.0356 0.034 Uiso 1 1 calc R . . . .
C26 C 0.63602(14) 0.56159(12) -0.05720(6) 0.0354(3) Uani 1 1 d . . . . .
H26A H 0.5891 0.4933 -0.0408 0.053 Uiso 1 1 calc GR . . . .
H26B H 0.6565 0.5465 -0.0997 0.053 Uiso 1 1 calc GR . . . .
H26C H 0.5822 0.6331 -0.0544 0.053 Uiso 1 1 calc GR . . . .
C27 C 0.76136(10) 1.05780(9) 0.15768(5) 0.0181(2) Uani 1 1 d . . . . .
C28 C 0.83835(14) 1.22446(11) 0.10139(6) 0.0334(3) Uani 1 1 d . . . . .
H28A H 0.7489 1.2545 0.1053 0.040 Uiso 1 1 calc R . . . .
H28B H 0.8497 1.1954 0.0595 0.040 Uiso 1 1 calc R . . . .
C29 C 0.93335(16) 1.32173(13) 0.11530(8) 0.0477(4) Uani 1 1 d . . . . .
H29A H 0.9144 1.3564 0.1549 0.072 Uiso 1 1 calc GR . . . .
H29B H 0.9267 1.3835 0.0841 0.072 Uiso 1 1 calc GR . . . .
H29C H 1.0211 1.2889 0.1160 0.072 Uiso 1 1 calc GR . . . .
H3 H 0.8892(14) 0.9633(12) 0.1999(6) 0.024(3) Uiso 1 1 d . . . . .

loop_
_atom_site_aniso_label
_atom_site_aniso_U_11
_atom_site_aniso_U_22
_atom_site_aniso_U_33
_atom_site_aniso_U_23
_atom_site_aniso_U_13
_atom_site_aniso_U_12
Cl1 0.01916(13) 0.03224(16) 0.02912(15) 0.00456(11) 0.00884(10) 0.00915(10)
O1 0.0175(4) 0.0222(4) 0.0139(3) -0.0004(3) -0.0012(3) -0.0030(3)
O2 0.0267(4) 0.0297(4) 0.0162(4) -0.0021(3) -0.0042(3) -0.0068(3)
O3 0.0194(4) 0.0205(4) 0.0208(4) 0.0011(3) -0.0012(3) 0.0049(3)
O4 0.0263(4) 0.0213(4) 0.0275(4) 0.0119(3) 0.0061(3) 0.0017(3)
O5 0.0221(4) 0.0316(4) 0.0217(4) 0.0055(3) -0.0001(3) 0.0082(3)
N1 0.0226(4) 0.0171(4) 0.0149(4) 0.0001(3) 0.0000(3) 0.0003(3)
N2 0.0163(4) 0.0159(4) 0.0142(4) 0.0013(3) 0.0010(3) 0.0002(3)
N3 0.0137(4) 0.0178(4) 0.0190(4) 0.0036(3) 0.0004(3) -0.0003(3)
C1 0.0153(4) 0.0188(5) 0.0117(4) -0.0010(4) -0.0023(4) -0.0004(4)
C2 0.0133(4) 0.0166(5) 0.0133(4) -0.0001(4) 0.0000(3) -0.0005(4)
C3 0.0135(4) 0.0170(5) 0.0117(4) -0.0021(4) -0.0006(3) -0.0017(4)
C4 0.0150(5) 0.0173(5) 0.0124(4) -0.0011(4) -0.0009(4) -0.0025(4)
C5 0.0163(5) 0.0168(5) 0.0167(5) -0.0009(4) -0.0013(4) 0.0014(4)
C6 0.0131(4) 0.0224(5) 0.0174(5) -0.0029(4) 0.0014(4) 0.0016(4)
C7 0.0157(5) 0.0199(5) 0.0153(5) 0.0001(4) 0.0017(4) -0.0018(4)
C8 0.0158(4) 0.0159(5) 0.0124(4) -0.0013(4) -0.0012(4) -0.0008(4)
C9 0.0188(5) 0.0165(5) 0.0168(5) 0.0029(4) 0.0001(4) -0.0031(4)
C10 0.0183(5) 0.0133(4) 0.0162(5) 0.0034(4) 0.0009(4) -0.0012(4)
C11 0.0178(5) 0.0248(5) 0.0226(5) 0.0042(4) 0.0027(4) 0.0002(4)
C12 0.0284(6) 0.0269(6) 0.0216(5) 0.0025(4) 0.0096(5) 0.0015(5)
C13 0.0380(6) 0.0184(5) 0.0157(5) 0.0014(4) 0.0001(4) -0.0024(5)
C14 0.0240(5) 0.0248(6) 0.0237(6) 0.0005(4) -0.0052(4) -0.0030(4)
C15 0.0174(5) 0.0221(5) 0.0210(5) 0.0008(4) 0.0019(4) -0.0007(4)
C16 0.0145(4) 0.0160(5) 0.0150(5) 0.0006(4) -0.0019(4) -0.0006(4)
C17 0.0195(5) 0.0135(5) 0.0141(4) 0.0009(4) 0.0004(4) 0.0013(4)
C18 0.0179(5) 0.0129(5) 0.0213(5) -0.0005(4) 0.0034(4) 0.0018(4)
C19 0.0210(5) 0.0179(5) 0.0262(5) 0.0019(4) -0.0011(4) 0.0018(4)
C20 0.0229(6) 0.0180(5) 0.0434(7) -0.0013(5) -0.0080(5) 0.0020(4)
C21 0.0182(5) 0.0211(6) 0.0588(9) -0.0067(6) 0.0058(5) -0.0017(4)
C22 0.0270(6) 0.0262(6) 0.0413(7) -0.0051(5) 0.0156(5) -0.0048(5)
C23 0.0249(6) 0.0219(5) 0.0241(5) -0.0019(4) 0.0072(4) -0.0012(4)
C24 0.0245(5) 0.0159(5) 0.0145(5) 0.0002(4) -0.0006(4) -0.0016(4)
C25 0.0407(7) 0.0283(6) 0.0147(5) -0.0040(4) -0.0028(5) -0.0049(5)
C26 0.0493(8) 0.0324(7) 0.0240(6) -0.0041(5) -0.0142(6) -0.0005(6)
C27 0.0214(5) 0.0193(5) 0.0138(5) 0.0007(4) 0.0034(4) 0.0034(4)
C28 0.0456(7) 0.0254(6) 0.0296(6) 0.0158(5) 0.0127(6) 0.0111(5)
C29 0.0515(9) 0.0239(7) 0.0684(11) 0.0182(7) 0.0241(8) 0.0052(6)

loop_
_atom_type_symbol
_atom_type_description
_atom_type_scat_dispersion_real
_atom_type_scat_dispersion_imag
_atom_type_scat_source
C C 0.0033 0.0016 'International Tables Vol C Tables 4.2.6.8 and 6.1.1.4'
H H 0.0000 0.0000 'International Tables Vol C Tables 4.2.6.8 and 6.1.1.4'
Cl Cl 0.1484 0.1585 'International Tables Vol C Tables 4.2.6.8 and 6.1.1.4'
N N 0.0061 0.0033 'International Tables Vol C Tables 4.2.6.8 and 6.1.1.4'
O O 0.0106 0.0060 'International Tables Vol C Tables 4.2.6.8 and 6.1.1.4'

loop_
_geom_angle_atom_site_label_1
_geom_angle_atom_site_label_2
_geom_angle_atom_site_label_3
_geom_angle
_geom_angle_site_symmetry_1
_geom_angle_site_symmetry_3
_geom_angle_publ_flag
C24 O1 C16 103.21(8) . . ?
C24 O2 C25 113.94(9) . . ?
C27 O4 C28 116.95(9) . . ?
C24 N1 C17 103.44(8) . . ?
C1 N2 C8 111.69(8) . . ?
C1 N2 C9 124.05(9) . . ?
C8 N2 C9 124.23(8) . . ?
C4 N3 H3 117.4(9) . . ?
C27 N3 C4 124.23(9) . . ?
C27 N3 H3 116.0(9) . . ?
O3 C1 N2 125.74(9) . . ?
O3 C1 C2 126.28(9) . . ?
N2 C1 C2 107.97(8) . . ?
C1 C2 H2 109.6 . . ?
C3 C2 C1 102.00(8) . . ?
C3 C2 H2 109.6 . . ?
C16 C2 C1 110.63(8) . . ?
C16 C2 H2 109.6 . . ?
C16 C2 C3 115.20(8) . . ?
C4 C3 C2 132.09(9) . . ?
C4 C3 C8 119.33(9) . . ?
C8 C3 C2 108.56(8) . . ?
C3 C4 N3 119.53(9) . . ?
C3 C4 C5 118.78(9) . . ?
C5 C4 N3 121.58(9) . . ?
C4 C5 H5 120.2 . . ?
C6 C5 C4 119.59(9) . . ?
C6 C5 H5 120.2 . . ?
C5 C6 Cl1 117.63(8) . . ?
C5 C6 C7 123.42(9) . . ?
C7 C6 Cl1 118.93(8) . . ?
C6 C7 H7 122.3 . . ?
C8 C7 C6 115.33(9) . . ?
C8 C7 H7 122.3 . . ?
C3 C8 N2 109.67(9) . . ?
C7 C8 N2 126.81(9) . . ?
C7 C8 C3 123.49(9) . . ?
N2 C9 H9A 109.2 . . ?
N2 C9 H9B 109.2 . . ?
N2 C9 C10 112.20(8) . . ?
H9A C9 H9B 107.9 . . ?
C10 C9 H9A 109.2 . . ?
C10 C9 H9B 109.2 . . ?
C11 C10 C9 120.82(9) . . ?
C15 C10 C9 120.08(9) . . ?
C15 C10 C11 119.09(10) . . ?
C10 C11 H11 119.9 . . ?
C10 C11 C12 120.22(10) . . ?
C12 C11 H11 119.9 . . ?
C11 C12 H12 119.8 . . ?
C13 C12 C11 120.36(10) . . ?
C13 C12 H12 119.8 . . ?
C12 C13 H13 120.2 . . ?
C12 C13 C14 119.63(10) . . ?
C14 C13 H13 120.2 . . ?
C13 C14 H14 119.9 . . ?
C13 C14 C15 120.24(10) . . ?
C15 C14 H14 119.9 . . ?
C10 C15 H15 119.8 . . ?
C14 C15 C10 120.44(10) . . ?
C14 C15 H15 119.8 . . ?
O1 C16 C2 114.80(8) . . ?
C17 C16 O1 107.81(8) . . ?
C17 C16 C2 137.31(9) . . ?
N1 C17 C18 119.05(9) . . ?
C16 C17 N1 109.14(9) . . ?
C16 C17 C18 131.81(9) . . ?
C19 C18 C17 122.84(9) . . ?
C19 C18 C23 118.69(10) . . ?
C23 C18 C17 118.45(10) . . ?
C18 C19 H19 119.9 . . ?
C20 C19 C18 120.11(11) . . ?
C20 C19 H19 119.9 . . ?
C19 C20 H20 119.6 . . ?
C21 C20 C19 120.71(12) . . ?
C21 C20 H20 119.6 . . ?
C20 C21 H21 120.3 . . ?
C22 C21 C20 119.46(11) . . ?
C22 C21 H21 120.3 . . ?
C21 C22 H22 119.9 . . ?
C21 C22 C23 120.25(12) . . ?
C23 C22 H22 119.9 . . ?
C18 C23 H23 119.6 . . ?
C22 C23 C18 120.77(12) . . ?
C22 C23 H23 119.6 . . ?
O2 C24 O1 113.54(9) . . ?
N1 C24 O1 116.39(9) . . ?
N1 C24 O2 130.07(10) . . ?
O2 C25 H25A 110.3 . . ?
O2 C25 H25B 110.3 . . ?
O2 C25 C26 106.94(10) . . ?
H25A C25 H25B 108.6 . . ?
C26 C25 H25A 110.3 . . ?
C26 C25 H25B 110.3 . . ?
C25 C26 H26A 109.5 . . ?
C25 C26 H26B 109.5 . . ?
C25 C26 H26C 109.5 . . ?
H26A C26 H26B 109.5 . . ?
H26A C26 H26C 109.5 . . ?
H26B C26 H26C 109.5 . . ?
O4 C27 N3 108.68(9) . . ?
O5 C27 O4 125.14(10) . . ?
O5 C27 N3 126.18(10) . . ?
O4 C28 H28A 110.2 . . ?
O4 C28 H28B 110.2 . . ?
O4 C28 C29 107.48(11) . . ?
H28A C28 H28B 108.5 . . ?
C29 C28 H28A 110.2 . . ?
C29 C28 H28B 110.2 . . ?
C28 C29 H29A 109.5 . . ?
C28 C29 H29B 109.5 . . ?
C28 C29 H29C 109.5 . . ?
H29A C29 H29B 109.5 . . ?
H29A C29 H29C 109.5 . . ?
H29B C29 H29C 109.5 . . ?

loop_
_geom_bond_atom_site_label_1
_geom_bond_atom_site_label_2
_geom_bond_distance
_geom_bond_site_symmetry_2
_geom_bond_publ_flag
Cl1 C6 1.7402(10) . ?
O1 C16 1.3978(12) . ?
O1 C24 1.3536(12) . ?
O2 C24 1.3201(13) . ?
O2 C25 1.4661(14) . ?
O3 C1 1.2221(12) . ?
O4 C27 1.3493(13) . ?
O4 C28 1.4547(13) . ?
O5 C27 1.2083(13) . ?
N1 C17 1.4144(13) . ?
N1 C24 1.2853(14) . ?
N2 C1 1.3621(13) . ?
N2 C8 1.4070(13) . ?
N2 C9 1.4631(13) . ?
N3 C4 1.4112(13) . ?
N3 C27 1.3686(13) . ?
N3 H3 0.882(14) . ?
C1 C2 1.5514(14) . ?
C2 H2 1.0000 . ?
C2 C3 1.5156(13) . ?
C2 C16 1.4928(13) . ?
C3 C4 1.3856(14) . ?
C3 C8 1.4004(14) . ?
C4 C5 1.4042(14) . ?
C5 H5 0.9500 . ?
C5 C6 1.3820(14) . ?
C6 C7 1.3934(15) . ?
C7 H7 0.9500 . ?
C7 C8 1.3837(14) . ?
C9 H9A 0.9900 . ?
C9 H9B 0.9900 . ?
C9 C10 1.5159(14) . ?
C10 C11 1.3927(15) . ?
C10 C15 1.3922(15) . ?
C11 H11 0.9500 . ?
C11 C12 1.3931(16) . ?
C12 H12 0.9500 . ?
C12 C13 1.3827(17) . ?
C13 H13 0.9500 . ?
C13 C14 1.3874(17) . ?
C14 H14 0.9500 . ?
C14 C15 1.3889(16) . ?
C15 H15 0.9500 . ?
C16 C17 1.3514(14) . ?
C17 C18 1.4719(14) . ?
C18 C19 1.3955(15) . ?
C18 C23 1.4006(15) . ?
C19 H19 0.9500 . ?
C19 C20 1.3906(16) . ?
C20 H20 0.9500 . ?
C20 C21 1.3905(19) . ?
C21 H21 0.9500 . ?
C21 C22 1.382(2) . ?
C22 H22 0.9500 . ?
C22 C23 1.3881(16) . ?
C23 H23 0.9500 . ?
C25 H25A 0.9900 . ?
C25 H25B 0.9900 . ?
C25 C26 1.5014(17) . ?
C26 H26A 0.9800 . ?
C26 H26B 0.9800 . ?
C26 H26C 0.9800 . ?
C28 H28A 0.9900 . ?
C28 H28B 0.9900 . ?
C28 C29 1.499(2) . ?
C29 H29A 0.9800 . ?
C29 H29B 0.9800 . ?
C29 H29C 0.9800 . ?

loop_
_geom_torsion_atom_site_label_1
_geom_torsion_atom_site_label_2
_geom_torsion_atom_site_label_3
_geom_torsion_atom_site_label_4
_geom_torsion
_geom_torsion_site_symmetry_1
_geom_torsion_site_symmetry_2
_geom_torsion_site_symmetry_3
_geom_torsion_site_symmetry_4
_geom_torsion_publ_flag
Cl1 C6 C7 C8 -179.46(7) . . . . ?
O1 C16 C17 N1 1.02(11) . . . . ?
O1 C16 C17 C18 -179.55(10) . . . . ?
O3 C1 C2 C3 176.39(10) . . . . ?
O3 C1 C2 C16 53.36(13) . . . . ?
N1 C17 C18 C19 -152.90(10) . . . . ?
N1 C17 C18 C23 25.41(14) . . . . ?
N2 C1 C2 C3 -2.34(10) . . . . ?
N2 C1 C2 C16 -125.37(9) . . . . ?
N2 C9 C10 C11 116.34(10) . . . . ?
N2 C9 C10 C15 -65.18(12) . . . . ?
N3 C4 C5 C6 -174.40(9) . . . . ?
C1 N2 C8 C3 -3.30(11) . . . . ?
C1 N2 C8 C7 174.74(10) . . . . ?
C1 N2 C9 C10 107.57(11) . . . . ?
C1 C2 C3 C4 -177.74(10) . . . . ?
C1 C2 C3 C8 0.42(10) . . . . ?
C1 C2 C16 O1 73.13(10) . . . . ?
C1 C2 C16 C17 -103.14(14) . . . . ?
C2 C3 C4 N3 -8.46(16) . . . . ?
C2 C3 C4 C5 175.18(10) . . . . ?
C2 C3 C8 N2 1.59(11) . . . . ?
C2 C3 C8 C7 -176.53(9) . . . . ?
C2 C16 C17 N1 177.47(11) . . . . ?
C2 C16 C17 C18 -3.1(2) . . . . ?
C3 C2 C16 O1 -41.87(12) . . . . ?
C3 C2 C16 C17 141.86(12) . . . . ?
C3 C4 C5 C6 1.87(15) . . . . ?
C4 N3 C27 O4 161.06(9) . . . . ?
C4 N3 C27 O5 -19.15(17) . . . . ?
C4 C3 C8 N2 -179.98(8) . . . . ?
C4 C3 C8 C7 1.90(15) . . . . ?
C4 C5 C6 Cl1 178.53(8) . . . . ?
C4 C5 C6 C7 0.11(16) . . . . ?
C5 C6 C7 C8 -1.06(15) . . . . ?
C6 C7 C8 N2 -177.74(9) . . . . ?
C6 C7 C8 C3 0.05(15) . . . . ?
C8 N2 C1 O3 -175.24(9) . . . . ?
C8 N2 C1 C2 3.50(11) . . . . ?
C8 N2 C9 C10 -74.63(12) . . . . ?
C8 C3 C4 N3 173.55(9) . . . . ?
C8 C3 C4 C5 -2.81(14) . . . . ?
C9 N2 C1 O3 2.81(16) . . . . ?
C9 N2 C1 C2 -178.45(8) . . . . ?
C9 N2 C8 C3 178.65(9) . . . . ?
C9 N2 C8 C7 -3.30(16) . . . . ?
C9 C10 C11 C12 177.28(10) . . . . ?
C9 C10 C15 C14 -178.32(10) . . . . ?
C10 C11 C12 C13 0.93(17) . . . . ?
C11 C10 C15 C14 0.19(16) . . . . ?
C11 C12 C13 C14 0.42(17) . . . . ?
C12 C13 C14 C15 -1.45(17) . . . . ?
C13 C14 C15 C10 1.15(17) . . . . ?
C15 C10 C11 C12 -1.22(16) . . . . ?
C16 O1 C24 O2 -178.86(8) . . . . ?
C16 O1 C24 N1 0.41(12) . . . . ?
C16 C2 C3 C4 -57.86(14) . . . . ?
C16 C2 C3 C8 120.30(9) . . . . ?
C16 C17 C18 C19 27.71(17) . . . . ?
C16 C17 C18 C23 -153.98(11) . . . . ?
C17 N1 C24 O1 0.19(12) . . . . ?
C17 N1 C24 O2 179.32(11) . . . . ?
C17 C18 C19 C20 178.91(10) . . . . ?
C17 C18 C23 C22 -178.34(10) . . . . ?
C18 C19 C20 C21 -1.07(17) . . . . ?
C19 C18 C23 C22 0.04(16) . . . . ?
C19 C20 C21 C22 0.86(18) . . . . ?
C20 C21 C22 C23 -0.20(18) . . . . ?
C21 C22 C23 C18 -0.25(18) . . . . ?
C23 C18 C19 C20 0.61(16) . . . . ?
C24 O1 C16 C2 -178.20(8) . . . . ?
C24 O1 C16 C17 -0.86(10) . . . . ?
C24 O2 C25 C26 -172.01(10) . . . . ?
C24 N1 C17 C16 -0.75(11) . . . . ?
C24 N1 C17 C18 179.73(9) . . . . ?
C25 O2 C24 O1 173.90(9) . . . . ?
C25 O2 C24 N1 -5.24(16) . . . . ?
C27 O4 C28 C29 153.01(10) . . . . ?
C27 N3 C4 C3 161.22(10) . . . . ?
C27 N3 C4 C5 -22.53(15) . . . . ?
C28 O4 C27 O5 -7.79(16) . . . . ?
C28 O4 C27 N3 172.01(9) . . . . ?
